data_4025335
loop_
_publ_author_name
'Marina Martjuga'
'Dmitry Shabashov'
'Sergey Belyakov'
'Edvards Liepinsh'
'Edgars Suna'

_publ_section_title
;
 Asymmetric Synthesis of 1,3-Diamines by Diastereoselective Reduction of
 Enantiopure N-tert-Butanesulfinylketimines: Unusual Directing Effects of
 the ortho-Substituent
;
_journal_name_full 'Journal of Organic Chemistry'
_journal_page_first 2357
_journal_page_last 2368
_journal_paper_doi 10.1021/jo100173f
_journal_volume 75
_journal_year 2010
_chemical_absolute_configuration rm
_chemical_compound_source 'Local laboratory'
_chemical_formula_moiety 'C22 H23 Cl N2 O S '
_chemical_formula_sum 'C22 H23 Cl N2 O S'
_chemical_formula_weight 398.94
_chemical_name_systematic
;
 ?
;
_space_group_IT_number 4
_symmetry_cell_setting monoclinic
_symmetry_space_group_name_Hall 'P 2yb'
_symmetry_space_group_name_H-M 'P 1 21 1'
_atom_sites_solution_hydrogens mixed
_audit_creation_method maXus
_cell_angle_alpha 90.00
_cell_angle_beta 103.897(2)
_cell_angle_gamma 90.00
_cell_formula_units_Z 4
_cell_length_a 12.1510(4)
_cell_length_b 9.6705(4)
_cell_length_c 18.2329(8)
_cell_measurement_reflns_used 35077
_cell_measurement_temperature 193
_cell_measurement_theta_max 27.50
_cell_measurement_theta_min 0.998
_cell_volume 2079.77(14)
_computing_cell_refinement 'HKL Scalepack (Otwinowski & Minor 1997)'
_computing_data_collection KappaCCD
_computing_data_reduction 'Denzo and Scalepak (Otwinowski & Minor, 1997)'
_computing_molecular_graphics 'Ortep (Johnson, 1976)'
_computing_publication_material 'maXus(Mackay et al., 1999)'
_computing_structure_refinement 'maXus(Mackay et al., 1999)'
_diffrn_detector_area_resol_mean 9
_diffrn_measured_fraction_theta_full 0.991
_diffrn_measured_fraction_theta_max 0.991
_diffrn_measurement_device '95mm CCD camera on \k-goniostat'
_diffrn_measurement_method CCD
_diffrn_orient_matrix_type X=UH
_diffrn_orient_matrix_UB_11 0.02644
_diffrn_orient_matrix_UB_12 0.07384
_diffrn_orient_matrix_UB_13 -0.03218
_diffrn_orient_matrix_UB_21 -0.08934
_diffrn_orient_matrix_UB_22 0.04408
_diffrn_orient_matrix_UB_23 0.02772
_diffrn_orient_matrix_UB_31 0.02591
_diffrn_orient_matrix_UB_32 0.02522
_diffrn_orient_matrix_UB_33 0.04341
_diffrn_radiation_monochromator 'horizonally mounted graphite crystal'
_diffrn_radiation_source 'fine-focus sealed tube'
_diffrn_radiation_type ' MoK\a'
_diffrn_radiation_wavelength_id all
_diffrn_reflns_av_R_equivalents 0.032
_diffrn_reflns_limit_h_max 15
_diffrn_reflns_limit_h_min -15
_diffrn_reflns_limit_k_max 12
_diffrn_reflns_limit_k_min -11
_diffrn_reflns_limit_l_max 23
_diffrn_reflns_limit_l_min -23
_diffrn_reflns_number 7901
_diffrn_reflns_theta_full 27.50
_diffrn_reflns_theta_max 27.50
_diffrn_reflns_theta_min 1.73
_exptl_absorpt_coefficient_mu 0.30
_exptl_absorpt_correction_type none
_exptl_crystal_colour Yellow
_exptl_crystal_density_diffrn 1.274
_exptl_crystal_density_method 'not measured'
_exptl_crystal_description 'Prism (0.11x0.17x0.28 mm)'
_exptl_crystal_F_000 840
_exptl_crystal_size_max 0.28
_exptl_crystal_size_mid 0.17
_exptl_crystal_size_min 0.11
_refine_diff_density_max 0.80
_refine_diff_density_min -0.78
_refine_diff_density_rms 0.16
_refine_ls_abs_structure_details
;
;
_refine_ls_extinction_method none
_refine_ls_goodness_of_fit_all 1.725
_refine_ls_goodness_of_fit_gt 1.797
_refine_ls_goodness_of_fit_ref 1.772
_refine_ls_hydrogen_treatment constr
_refine_ls_matrix_type full
_refine_ls_number_constraints 46
_refine_ls_number_parameters 496
_refine_ls_number_reflns 3502
_refine_ls_number_restraints 0
_refine_ls_R_factor_all 0.100
_refine_ls_R_factor_gt 0.068
_refine_ls_shift/su_max 0.009
_refine_ls_shift/su_mean 0.002
_refine_ls_structure_factor_coef F^2^
_refine_ls_weighting_details ' w = 1 / ( s^2^(Fo^2^) + 0.10000 * Fo^2^)'
_refine_ls_weighting_scheme sigma
_refine_ls_wR_factor_all 0.236
_refine_ls_wR_factor_gt 0.205
_refine_ls_wR_factor_ref 0.205
_reflns_d_resolution_high 0.62
_reflns_d_resolution_low 2.43
_reflns_limit_h_max 15
_reflns_limit_h_min 0
_reflns_limit_k_max 12
_reflns_limit_k_min 0
_reflns_limit_l_max 22
_reflns_limit_l_min -23
_reflns_number_gt 3506
_reflns_number_total 5036
_reflns_threshold_expression 'I> 3.00 sigma(I)'
_cod_data_source_file jo100173f_si_006.cif
_cod_data_source_block M870
_cod_depositor_comments
;
The following automatic conversions were performed:

'_atom_site_adp_type' tag value 'Uij' was replaced with 'Uani' value
54 times.

'_symmetry_cell_setting' value 'Monoclinic' changed to
'monoclinic' according to the built-in table from CIF Core dictionary
named 'cif_core.dic' version 2.4.1 from 2010-06-29.

Automatic conversion script
Id: cif_fix_values 1646 2011-03-28 12:23:43Z adriana 
;
_cod_original_sg_symbol_H-M 'P 21 '
_cod_original_formula_sum 'C22 H23 Cl N2 O S '
_cod_database_code 4025335
_cod_database_fobs_code 4025335

loop_
_symmetry_equiv_pos_as_xyz
+X,+Y,+Z
'-X,+Y+ 1/2,-Z'

loop_
_atom_site_label
_atom_site_fract_x
_atom_site_fract_y
_atom_site_fract_z
_atom_site_U_iso_or_equiv
_atom_site_occupancy
_atom_site_adp_type
S11a 0.14477(12) 0.59840(16) 0.86711(8) 0.0329(7) 1.00 Uani
Cl27b 0.52270(16) 0.3411(2) 0.92816(11) 0.0615(10) 1.00 Uani
Cl27a -0.0055(2) 0.0263(2) 0.56573(11) 0.0672(12) 1.00 Uani
S11b 0.48549(16) -0.1912(2) 0.60871(10) 0.0536(10) 1.00 Uani
N10a 0.1623(4) 0.4279(5) 0.8459(3) 0.033(2) 1.00 Uani
C25a -0.1026(5) 0.4616(7) 0.7349(3) 0.036(3) 1.00 Uani
O12a 0.2482(4) 0.6697(5) 0.8556(3) 0.046(2) 1.00 Uani
C3a 0.0543(5) 0.1995(7) 0.6845(3) 0.036(3) 1.00 Uani
C13a 0.1652(5) 0.5743(7) 0.9695(3) 0.041(3) 1.00 Uani
C4b 0.4635(5) 0.2992(8) 0.8339(4) 0.043(3) 1.00 Uani
C17a 0.0122(5) 0.4726(6) 0.7313(3) 0.030(3) 1.00 Uani
N10b 0.4416(5) -0.0329(7) 0.6345(3) 0.052(3) 1.00 Uani
C2a 0.1101(5) 0.2390(6) 0.7588(3) 0.032(3) 1.00 Uani
N7a 0.2336(5) 0.1679(6) 0.8784(3) 0.042(3) 1.00 Uani
C18a 0.0449(6) 0.5656(7) 0.6838(4) 0.040(3) 1.00 Uani
C24a -0.1414(5) 0.3659(8) 0.7830(4) 0.045(4) 1.00 Uani
C6a 0.1758(5) 0.0008(7) 0.7797(4) 0.042(3) 1.00 Uani
C25b 0.6540(6) -0.1089(7) 0.7765(4) 0.042(3) 1.00 Uani
C5b 0.3928(5) 0.3947(7) 0.7867(4) 0.042(3) 1.00 Uani
C5a 0.1209(5) -0.0331(7) 0.7066(4) 0.045(3) 1.00 Uani
C9a 0.0995(4) 0.3820(6) 0.7822(3) 0.032(3) 1.00 Uani
C1a 0.1764(5) 0.1362(6) 0.8074(4) 0.035(3) 1.00 Uani
C9b 0.4723(6) -0.0005(8) 0.7067(4) 0.049(4) 1.00 Uani
C20b 0.6540(6) -0.2951(8) 0.8686(4) 0.048(4) 1.00 Uani
C17b 0.5352(6) -0.1000(7) 0.7645(4) 0.042(3) 1.00 Uani
C2b 0.4431(5) 0.1350(7) 0.7314(4) 0.042(3) 1.00 Uani
C26a -0.1833(5) 0.5506(7) 0.6893(3) 0.038(3) 1.00 Uani
C6b 0.3490(5) 0.3606(7) 0.7134(4) 0.041(3) 1.00 Uani
O12b 0.5727(5) -0.1597(7) 0.5668(4) 0.077(4) 1.00 Uani
N7b 0.3227(6) 0.2026(7) 0.6094(3) 0.054(3) 1.00 Uani
C1b 0.3702(5) 0.2315(7) 0.6824(4) 0.041(3) 1.00 Uani
C18b 0.4791(5) -0.1831(8) 0.8053(3) 0.042(3) 1.00 Uani
C21a -0.3008(5) 0.5386(9) 0.6932(4) 0.051(4) 1.00 Uani
C8a 0.3061(7) 0.0691(8) 0.9275(4) 0.055(4) 1.00 Uani
C23a -0.2547(5) 0.3570(10) 0.7832(4) 0.058(4) 1.00 Uani
C20a -0.1486(6) 0.6461(8) 0.6415(4) 0.048(4) 1.00 Uani
C23b 0.8341(7) -0.0350(11) 0.7533(5) 0.068(6) 1.00 Uani
C22b 0.8905(7) -0.1377(11) 0.8032(5) 0.067(5) 1.00 Uani
C26b 0.7145(5) -0.2080(7) 0.8275(3) 0.040(3) 1.00 Uani
C19b 0.5390(6) -0.2815(7) 0.8573(4) 0.044(4) 1.00 Uani
C13b 0.3550(7) -0.2334(9) 0.5368(4) 0.057(4) 1.00 Uani
C21b 0.8334(6) -0.2227(10) 0.8409(4) 0.059(4) 1.00 Uani
C19a -0.0397(7) 0.6521(8) 0.6373(4) 0.051(4) 1.00 Uani
C16a 0.2828(6) 0.5152(9) 1.0045(4) 0.053(4) 1.00 Uani
C15a 0.1533(7) 0.7181(9) 1.0003(4) 0.055(4) 1.00 Uani
C3b 0.4880(6) 0.1727(8) 0.8064(4) 0.044(3) 1.00 Uani
C24b 0.7181(7) -0.0209(9) 0.7389(5) 0.062(5) 1.00 Uani
C4a 0.0624(5) 0.0688(7) 0.6595(4) 0.040(3) 1.00 Uani
C22a -0.3318(6) 0.4433(11) 0.7393(4) 0.062(5) 1.00 Uani
C14a 0.0721(7) 0.4789(10) 0.9813(4) 0.064(5) 1.00 Uani
C8b 0.2403(8) 0.2903(10) 0.5573(4) 0.067(5) 1.00 Uani
C15b 0.3832(9) -0.3666(11) 0.5023(7) 0.081(6) 1.00 Uani
C14b 0.2633(10) -0.2586(14) 0.5802(8) 0.102(8) 1.00 Uani
C16b 0.3250(12) -0.1246(13) 0.4777(6) 0.105(8) 1.00 Uani
H3a 0.009794 0.266417 0.651239 0.040032 1.00 Uiso
H5a 0.123123 -0.126105 0.688519 0.049300 1.00 Uiso
H6a 0.214958 -0.069689 0.812861 0.046733 1.00 Uiso
H14bA 0.192853 -0.281006 0.545262 0.114728 1.00 Uiso
H14bB 0.253953 -0.176306 0.607462 0.114728 1.00 Uiso
H14bC 0.285553 -0.333706 0.614962 0.114728 1.00 Uiso
H15bA 0.319603 -0.397722 0.463685 0.086925 1.00 Uiso
H15bB 0.417081 -0.435012 0.544052 0.086100 1.00 Uiso
H15bC 0.447003 -0.351922 0.480685 0.086925 1.00 Uiso
H16bA 0.256760 -0.148272 0.440927 0.102930 1.00 Uiso
H16bB 0.386160 -0.114872 0.453127 0.102930 1.00 Uiso
H16bC 0.314160 -0.038872 0.501527 0.102930 1.00 Uiso
H16aA 0.293195 0.503243 1.058048 0.055665 1.00 Uiso
H16aB 0.339095 0.577943 0.995048 0.055665 1.00 Uiso
H16aC 0.290395 0.427443 0.981548 0.055665 1.00 Uiso
H14aA 0.079846 0.463774 1.034275 0.068768 1.00 Uiso
H14aB 0.076946 0.391874 0.956775 0.068768 1.00 Uiso
H14aC 0.000046 0.520975 0.959775 0.068768 1.00 Uiso
H15aA 0.163056 0.716137 1.054214 0.059066 1.00 Uiso
H15aB 0.079256 0.753537 0.977013 0.059066 1.00 Uiso
H15aC 0.209956 0.776837 0.987913 0.059066 1.00 Uiso
H24a -0.086876 0.307910 0.815887 0.049701 1.00 Uiso
H23a -0.278306 0.290610 0.815516 0.062499 1.00 Uiso
H22a -0.410250 0.434322 0.740069 0.066534 1.00 Uiso
H21a -0.356673 0.599714 0.663997 0.054101 1.00 Uiso
H20a -0.203253 0.708243 0.611944 0.049966 1.00 Uiso
H19a -0.017947 0.713164 0.601807 0.053200 1.00 Uiso
H18a 0.123378 0.573296 0.683016 0.043900 1.00 Uiso
H3b 0.549062 0.106090 0.841041 0.048000 1.00 Uiso
H6b 0.301494 0.425007 0.680113 0.044901 1.00 Uiso
H5b 0.376360 0.481717 0.807020 0.046934 1.00 Uiso
H20b 0.695060 -0.361802 0.903747 0.052000 1.00 Uiso
H19b 0.498504 -0.338238 0.885227 0.049033 1.00 Uiso
H18b 0.398420 -0.175291 0.797874 0.046899 1.00 Uiso
H24b 0.685071 0.075011 0.703051 0.066800 1.00 Uiso
H21b 0.874699 -0.289181 0.876105 0.063000 1.00 Uiso
H22b 0.970960 -0.149852 0.811186 0.070834 1.00 Uiso
H23b 0.876962 0.026166 0.729328 0.077766 1.00 Uiso
H8bA 0.219202 0.247279 0.508544 0.070368 1.00 Uiso
H8bB 0.274102 0.378679 0.553044 0.070368 1.00 Uiso
H8bC 0.174102 0.302479 0.576744 0.070368 1.00 Uiso
H8aA 0.338941 0.111408 0.975427 0.057767 1.00 Uiso
H8aB 0.365441 0.039908 0.904427 0.057767 1.00 Uiso
H8aC 0.261941 -0.009592 0.934927 0.057767 1.00 Uiso
H7a 0.227201 0.258950 0.897902 0.045466 1.00 Uiso
H7b 0.342541 0.118657 0.587620 0.057767 1.00 Uiso

loop_
_atom_site_aniso_label
_atom_site_aniso_U_11
_atom_site_aniso_U_22
_atom_site_aniso_U_33
_atom_site_aniso_U_12
_atom_site_aniso_U_13
_atom_site_aniso_U_23
S11a 0.0380(7) 0.0202(7) 0.0384(7) 0.0044(6) 0.0098(6) 0.0028(6)
Cl27b 0.0601(10) 0.0526(13) 0.0642(11) 0.0066(9) -.0003(8) -.0230(9)
Cl27a 0.0934(14) 0.0431(12) 0.0562(11) 0.0023(11) 0.0008(10) -.0144(9)
S11b 0.0659(11) 0.0399(11) 0.0512(10) 0.0155(9) 0.0133(8) -.0014(8)
N10a 0.034(2) 0.023(3) 0.039(3) 0.002(2) 0.007(2) -.004(2)
C25a 0.033(3) 0.033(4) 0.038(3) 0.003(3) 0.007(2) -.008(3)
O12a 0.052(3) 0.029(3) 0.056(3) -.006(2) 0.024(2) 0.008(2)
C3a 0.039(3) 0.029(4) 0.037(3) 0.002(3) 0.007(3) 0.002(3)
C13a 0.051(3) 0.032(4) 0.038(3) 0.000(3) 0.013(3) 0.001(3)
C4b 0.031(3) 0.037(4) 0.057(4) 0.001(3) 0.011(3) -.002(3)
C17a 0.031(3) 0.023(3) 0.033(3) 0.004(2) 0.000(2) -.002(2)
N10b 0.073(4) 0.036(3) 0.043(3) 0.017(3) 0.014(3) 0.001(3)
C2a 0.030(3) 0.024(3) 0.043(3) 0.001(2) 0.014(2) 0.000(3)
N7a 0.048(3) 0.027(3) 0.046(3) 0.005(2) 0.010(2) 0.003(2)
C18a 0.045(3) 0.029(4) 0.044(3) -.006(3) 0.006(3) 0.002(3)
C24a 0.036(3) 0.050(5) 0.049(4) 0.002(3) 0.015(3) 0.003(3)
C6a 0.037(3) 0.025(4) 0.064(4) 0.005(3) 0.019(3) 0.006(3)
C25b 0.050(4) 0.031(4) 0.042(3) 0.003(3) 0.012(3) -.005(3)
C5b 0.031(3) 0.026(4) 0.069(4) -.001(3) 0.020(3) -.009(3)
C5a 0.047(3) 0.026(4) 0.060(4) -.002(3) 0.019(3) -.006(3)
C9a 0.029(3) 0.025(3) 0.040(3) 0.003(2) 0.013(2) 0.007(2)
C1a 0.030(3) 0.022(3) 0.052(4) 0.001(2) 0.014(3) 0.002(3)
C9b 0.060(4) 0.039(4) 0.043(4) 0.012(3) 0.009(3) 0.002(3)
C20b 0.066(4) 0.039(4) 0.036(3) 0.005(3) 0.008(3) -.002(3)
C17b 0.050(4) 0.030(4) 0.040(3) 0.003(3) 0.008(3) -.009(3)
C2b 0.047(3) 0.031(4) 0.045(3) 0.008(3) 0.014(3) -.002(3)
C26a 0.035(3) 0.037(4) 0.036(3) 0.010(3) -.002(3) -.011(3)
C6b 0.029(3) 0.026(3) 0.065(4) 0.002(3) 0.013(3) 0.001(3)
O12b 0.067(3) 0.069(4) 0.094(4) 0.001(3) 0.038(3) -.014(4)
N7b 0.078(4) 0.038(4) 0.042(3) 0.024(3) 0.014(3) 0.003(3)
C1b 0.035(3) 0.033(4) 0.053(4) -.003(3) 0.013(3) -.004(3)
C18b 0.044(3) 0.039(4) 0.041(3) -.006(3) 0.012(3) -.002(3)
C21a 0.033(3) 0.063(5) 0.052(4) 0.019(3) -.002(3) -.019(4)
C8a 0.070(4) 0.037(5) 0.051(4) 0.008(4) 0.005(3) 0.015(3)
C23a 0.032(3) 0.083(6) 0.057(4) -.009(4) 0.019(3) -.005(4)
C20a 0.055(4) 0.038(4) 0.042(4) 0.013(3) -.012(3) 0.001(3)
C23b 0.061(5) 0.069(7) 0.088(6) -.023(5) 0.043(5) -.023(5)
C22b 0.056(4) 0.065(6) 0.076(5) 0.000(5) 0.017(4) -.020(5)
C26b 0.046(3) 0.037(4) 0.033(3) 0.004(3) 0.004(3) -.014(3)
C19b 0.061(4) 0.032(4) 0.039(3) -.011(3) 0.020(3) -.003(3)
C13b 0.064(4) 0.041(5) 0.062(4) -.009(4) 0.018(4) -.005(4)
C21b 0.052(4) 0.064(6) 0.057(4) 0.002(4) 0.010(3) -.026(4)
C19a 0.086(5) 0.026(4) 0.032(3) -.006(4) -.001(3) 0.008(3)
C16a 0.059(4) 0.041(4) 0.051(4) 0.004(4) -.004(3) 0.004(4)
C15a 0.068(4) 0.049(5) 0.045(4) 0.003(4) 0.013(3) -.012(4)
C3b 0.038(3) 0.035(4) 0.056(4) 0.007(3) 0.011(3) -.007(3)
C24b 0.067(5) 0.044(5) 0.076(5) -.004(4) 0.037(4) -.013(4)
C4a 0.042(3) 0.033(4) 0.043(3) -.003(3) 0.010(3) -.002(3)
C22a 0.038(4) 0.099(8) 0.049(4) 0.003(4) 0.018(3) -.024(5)
C14a 0.066(5) 0.071(6) 0.054(4) -.013(4) 0.028(4) 0.010(4)
C8b 0.096(6) 0.050(5) 0.051(4) 0.020(5) 0.013(4) 0.014(4)
C15b 0.097(7) 0.046(6) 0.098(7) -.002(5) 0.039(6) -.025(5)
C14b 0.098(7) 0.086(9) 0.141(10) -.007(7) 0.067(7) -.030(8)
C16b 0.155(11) 0.076(8) 0.061(5) 0.003(8) -.034(6) 0.013(5)

loop_
_atom_type_symbol
_atom_type_description
_atom_type_scat_dispersion_real
_atom_type_scat_dispersion_imag
_atom_type_scat_source
'C ' 'C ' 0.0033 0.0016 'Waasmaier & Kirfel, 1995'
'H ' 'H ' 0.0000 0.0000 'Waasmaier & Kirfel, 1995'
Cl Cl 0.1484 0.1585 'Waasmaier & Kirfel, 1995'
'N ' 'N ' 0.0061 0.0033 'Waasmaier & Kirfel, 1995'
'O ' 'O ' 0.0106 0.0060 'Waasmaier & Kirfel, 1995'
'S ' 'S ' 0.1246 0.1234 'Waasmaier & Kirfel, 1995'

loop_
_diffrn_radiation_wavelength
0.71073

loop_
_geom_angle_atom_site_label_1
_geom_angle_atom_site_label_2
_geom_angle_atom_site_label_3
_geom_angle
_geom_angle_site_symmetry_1
_geom_angle_site_symmetry_2
_geom_angle_site_symmetry_3
_geom_angle_publ_flag
N10a S11a O12a 104.9(2) . . . ?
N10a S11a C13a 96.5(2) . . . ?
O12a S11a C13a 106.8(2) . . . ?
N10b S11b O12b 105.4(3) . . . ?
N10b S11b C13b 97.0(3) . . . ?
O12b S11b C13b 106.2(3) . . . ?
S11a N10a C9a 116.6(4) . . . ?
C17a C25a C24a 123.4(5) . . . ?
C17a C25a C26a 118.5(5) . . . ?
C24a C25a C26a 118.1(4) . . . ?
C2a C3a C4a 121.2(5) . . . ?
S11a C13a C16a 110.9(4) . . . ?
S11a C13a C15a 105.0(4) . . . ?
S11a C13a C14a 107.3(4) . . . ?
C16a C13a C15a 110.5(5) . . . ?
C16a C13a C14a 111.6(5) . . . ?
C15a C13a C14a 111.4(5) . . . ?
Cl27b C4b C5b 119.8(5) . . . ?
Cl27b C4b C3b 119.3(4) . . . ?
C5b C4b C3b 120.9(5) . . . ?
C25a C17a C18a 121.1(5) . . . ?
C25a C17a C9a 118.8(5) . . . ?
C18a C17a C9a 120.1(4) . . . ?
S11b N10b C9b 116.9(4) . . . ?
C3a C2a C9a 118.7(4) . . . ?
C3a C2a C1a 118.1(5) . . . ?
C9a C2a C1a 123.2(4) . . . ?
C1a N7a C8a 122.6(5) . . . ?
C17a C18a C19a 118.7(5) . . . ?
C25a C24a C23a 121.2(6) . . . ?
C5a C6a C1a 122.0(5) . . . ?
C17b C25b C26b 119.7(5) . . . ?
C17b C25b C24b 122.9(6) . . . ?
C26b C25b C24b 117.4(5) . . . ?
C4b C5b C6b 118.7(5) . . . ?
C6a C5a C4a 119.1(5) . . . ?
N10a C9a C17a 121.6(4) . . . ?
N10a C9a C2a 120.5(4) . . . ?
C17a C9a C2a 117.8(4) . . . ?
C2a C1a N7a 121.1(5) . . . ?
C2a C1a C6a 117.9(5) . . . ?
N7a C1a C6a 121.0(5) . . . ?
N10b C9b C17b 121.7(6) . . . ?
N10b C9b C2b 119.4(5) . . . ?
C17b C9b C2b 118.9(5) . . . ?
C26b C20b C19b 119.7(5) . . . ?
C25b C17b C9b 118.7(5) . . . ?
C25b C17b C18b 120.0(5) . . . ?
C9b C17b C18b 121.3(5) . . . ?
C9b C2b C1b 123.4(5) . . . ?
C9b C2b C3b 118.1(5) . . . ?
C1b C2b C3b 118.5(5) . . . ?
C25a C26a C21a 118.2(6) . . . ?
C25a C26a C20a 119.8(5) . . . ?
C21a C26a C20a 122.0(5) . . . ?
C5b C6b C1b 122.8(5) . . . ?
C1b N7b C8b 125.5(5) . . . ?
C2b C1b C6b 117.8(5) . . . ?
C2b C1b N7b 122.2(5) . . . ?
C6b C1b N7b 120.1(5) . . . ?
C17b C18b C19b 120.8(5) . . . ?
C26a C21a C22a 120.5(5) . . . ?
C24a C23a C22a 120.4(7) . . . ?
C26a C20a C19a 120.7(5) . . . ?
C22b C23b C24b 120.7(7) . . . ?
C23b C22b C21b 121.5(6) . . . ?
C25b C26b C20b 119.3(5) . . . ?
C25b C26b C21b 122.1(6) . . . ?
C20b C26b C21b 118.7(6) . . . ?
C20b C19b C18b 120.5(5) . . . ?
S11b C13b C15b 104.1(5) . . . ?
S11b C13b C14b 106.0(6) . . . ?
S11b C13b C16b 112.2(6) . . . ?
C15b C13b C14b 110.2(7) . . . ?
C15b C13b C16b 110.1(7) . . . ?
C14b C13b C16b 113.8(8) . . . ?
C22b C21b C26b 118.3(7) . . . ?
C18a C19a C20a 121.1(6) . . . ?
C4b C3b C2b 121.3(5) . . . ?
C25b C24b C23b 119.9(7) . . . ?
Cl27a C4a C3a 119.3(4) . . . ?
Cl27a C4a C5a 119.2(4) . . . ?
C3a C4a C5a 121.5(5) . . . ?
C21a C22a C23a 121.6(5) . . . ?
C2a C3a H3a 119.4 . . . ?
C4a C3a H3a 119.4 . . . ?
C1a N7a H7a 119.6 . . . ?
C8a N7a H7a 117.8 . . . ?
C17a C18a H18a 120.0 . . . ?
C19a C18a H18a 121.3 . . . ?
C25a C24a H24a 118.8 . . . ?
C23a C24a H24a 120.0 . . . ?
C5a C6a H6a 119.5 . . . ?
C1a C6a H6a 118.5 . . . ?
C4b C5b H5b 119.6 . . . ?
C6b C5b H5b 121.7 . . . ?
C6a C5a H5a 120.5 . . . ?
C4a C5a H5a 120.3 . . . ?
C26b C20b H20b 119.4 . . . ?
C19b C20b H20b 120.9 . . . ?
C5b C6b H6b 120.0 . . . ?
C1b C6b H6b 117.2 . . . ?
C1b N7b H7b 119.7 . . . ?
C8b N7b H7b 114.8 . . . ?
C17b C18b H18b 119.9 . . . ?
C19b C18b H18b 119.3 . . . ?
C26a C21a H21a 119.8 . . . ?
C22a C21a H21a 119.7 . . . ?
N7a C8a H8aA 109.8 . . . ?
N7a C8a H8aB 109.3 . . . ?
N7a C8a H8aC 109.3 . . . ?
H8aA C8a H8aB 109.5 . . . ?
H8aA C8a H8aC 109.5 . . . ?
H8aB C8a H8aC 109.4 . . . ?
C24a C23a H23a 119.2 . . . ?
C22a C23a H23a 120.4 . . . ?
C26a C20a H20a 119.4 . . . ?
C19a C20a H20a 119.9 . . . ?
C22b C23b H23b 119.7 . . . ?
C24b C23b H23b 119.6 . . . ?
C23b C22b H22b 120.3 . . . ?
C21b C22b H22b 118.2 . . . ?
C20b C19b H19b 120.0 . . . ?
C18b C19b H19b 119.5 . . . ?
C22b C21b H21b 119.6 . . . ?
C26b C21b H21b 122.1 . . . ?
C18a C19a H19a 118.9 . . . ?
C20a C19a H19a 120.0 . . . ?
C13a C16a H16aA 110.6 . . . ?
C13a C16a H16aB 108.9 . . . ?
C13a C16a H16aC 109.0 . . . ?
H16aA C16a H16aB 109.5 . . . ?
H16aA C16a H16aC 109.5 . . . ?
H16aB C16a H16aC 109.4 . . . ?
C13a C15a H15aA 111.1 . . . ?
C13a C15a H15aB 109.0 . . . ?
C13a C15a H15aC 108.4 . . . ?
H15aA C15a H15aB 109.4 . . . ?
H15aA C15a H15aC 109.4 . . . ?
H15aB C15a H15aC 109.5 . . . ?

loop_
_geom_bond_atom_site_label_1
_geom_bond_atom_site_label_2
_geom_bond_distance
_geom_bond_site_symmetry_1
_geom_bond_site_symmetry_2
_geom_bond_publ_flag
S11a N10a 1.718(4) . . ?
S11a O12a 1.492(4) . . ?
S11a C13a 1.838(5) . . ?
Cl27b C4b 1.744(6) . . ?
Cl27a C4a 1.760(5) . . ?
S11b N10b 1.723(5) . . ?
S11b O12b 1.479(5) . . ?
S11b C13b 1.845(7) . . ?
N10a C9a 1.306(6) . . ?
C25a C17a 1.416(7) . . ?
C25a C24a 1.430(8) . . ?
C25a C26a 1.415(7) . . ?
C3a C2a 1.413(7) . . ?
C3a C4a 1.355(8) . . ?
C13a C16a 1.529(8) . . ?
C13a C15a 1.520(9) . . ?
C13a C14a 1.514(9) . . ?
C4b C5b 1.406(8) . . ?
C4b C3b 1.381(9) . . ?
C17a C18a 1.371(7) . . ?
C17a C9a 1.511(6) . . ?
N10b C9b 1.317(8) . . ?
C2a C9a 1.462(7) . . ?
C2a C1a 1.443(7) . . ?
N7a C1a 1.349(7) . . ?
N7a C8a 1.453(7) . . ?
C18a C19a 1.434(8) . . ?
C24a C23a 1.381(7) . . ?
C6a C5a 1.378(9) . . ?
C6a C1a 1.403(8) . . ?
C25b C17b 1.410(8) . . ?
C25b C26b 1.412(8) . . ?
C25b C24b 1.435(9) . . ?
C5b C6b 1.355(8) . . ?
C5a C4a 1.386(8) . . ?
C9b C17b 1.494(8) . . ?
C9b C2b 1.457(9) . . ?
C20b C26b 1.442(9) . . ?
C20b C19b 1.368(8) . . ?
C17b C18b 1.381(8) . . ?
C2b C1b 1.440(8) . . ?
C2b C3b 1.395(8) . . ?
C26a C21a 1.451(8) . . ?
C26a C20a 1.402(9) . . ?
C6b C1b 1.420(8) . . ?
N7b C1b 1.346(8) . . ?
N7b C8b 1.472(8) . . ?
C18b C19b 1.416(9) . . ?
C21a C22a 1.360(11) . . ?
C23a C22a 1.363(11) . . ?
C20a C19a 1.344(10) . . ?
C23b C22b 1.408(12) . . ?
C23b C24b 1.376(10) . . ?
C22b C21b 1.363(11) . . ?
C26b C21b 1.413(8) . . ?
C13b C15b 1.509(11) . . ?
C13b C14b 1.533(11) . . ?
C13b C16b 1.487(11) . . ?
C3a H3a 0.960 . . ?
N7a H7a 0.960 . . ?
C18a H18a 0.960 . . ?
C24a H24a 0.960 . . ?
C6a H6a 0.959 . . ?
C5b H5b 0.959 . . ?
C5a H5a 0.961 . . ?
C20b H20b 0.960 . . ?
C6b H6b 0.960 . . ?
N7b H7b 0.959 . . ?
C18b H18b 0.960 . . ?
C21a H21a 0.959 . . ?
C8a H8aA 0.960 . . ?
C8a H8aB 0.960 . . ?
C8a H8aC 0.959 . . ?
C23a H23a 0.960 . . ?
C20a H20a 0.960 . . ?
C23b H23b 0.961 . . ?
C22b H22b 0.961 . . ?
C19b H19b 0.960 . . ?
C21b H21b 0.960 . . ?
C19a H19a 0.959 . . ?
C16a H16aA 0.960 . . ?
C16a H16aB 0.960 . . ?
C16a H16aC 0.961 . . ?
C15a H15aA 0.961 . . ?
C15a H15aB 0.961 . . ?
C15a H15aC 0.961 . . ?

loop_
_geom_contact_atom_site_label_1
_geom_contact_atom_site_label_2
_geom_contact_distance
_geom_contact_site_symmetry_1
_geom_contact_site_symmetry_2
_geom_contact_publ_flag
O12a C18b 3.461(6) 1_555 1_565 ?
C20b C22a 3.491(9) 1_555 1_645 ?
C26a C21b 3.496(8) 1_555 1_465 ?
O12b C15b 3.198(10) 1_555 2_656 ?

loop_
_geom_torsion_atom_site_label_1
_geom_torsion_atom_site_label_2
_geom_torsion_atom_site_label_3
_geom_torsion_atom_site_label_4
_geom_torsion
_geom_torsion_site_symmetry_1
_geom_torsion_site_symmetry_2
_geom_torsion_site_symmetry_3
_geom_torsion_site_symmetry_4
_geom_torsion_publ_flag
O12a S11a N10a C9a -106.7(5) . . . . ?
C13a S11a N10a C9a 143.9(5) . . . . ?
N10a S11a C13a C16a 60.4(5) . . . . ?
N10a S11a C13a C15a 179.7(5) . . . . ?
N10a S11a C13a C14a -61.7(5) . . . . ?
O12a S11a C13a C16a -47.4(5) . . . . ?
O12a S11a C13a C15a 72.0(5) . . . . ?
O12a S11a C13a C14a -169.5(5) . . . . ?
O12b S11b N10b C9b -109.2(6) . . . . ?
C13b S11b N10b C9b 141.9(6) . . . . ?
N10b S11b C13b C15b 174.8(6) . . . . ?
N10b S11b C13b C14b -68.9(7) . . . . ?
N10b S11b C13b C16b 55.9(7) . . . . ?
O12b S11b C13b C15b 66.6(6) . . . . ?
O12b S11b C13b C14b -177.1(7) . . . . ?
O12b S11b C13b C16b -52.3(7) . . . . ?
C9a N10a S11a O12a -106.7(5) . . . . ?
C9a N10a S11a C13a 143.9(5) . . . . ?
S11a N10a C9a C17a -2.5(4) . . . . ?
S11a N10a C9a C2a 178.8(7) . . . . ?
C24a C25a C17a C18a 179.6(10) . . . . ?
C24a C25a C17a C9a -1.8(6) . . . . ?
C17a C25a C24a C23a -178.5(10) . . . . ?
C26a C25a C17a C18a -1.1(6) . . . . ?
C26a C25a C17a C9a 177.5(8) . . . . ?
C17a C25a C26a C21a 179.9(9) . . . . ?
C17a C25a C26a C20a 0.5(6) . . . . ?
C24a C25a C26a C21a -0.8(6) . . . . ?
C26a C25a C24a C23a 2.2(7) . . . . ?
C24a C25a C26a C20a 179.8(9) . . . . ?
C2a C3a C4a Cl27a -178.2(9) . . . . ?
C2a C3a C4a C5a 3.2(6) . . . . ?
C4a C3a C2a C9a 179.2(9) . . . . ?
C4a C3a C2a C1a 0.1(6) . . . . ?
C16a C13a S11a N10a 60.4(5) . . . . ?
C16a C13a S11a O12a -47.4(5) . . . . ?
C15a C13a S11a N10a 179.7(5) . . . . ?
C15a C13a S11a O12a 72.0(5) . . . . ?
C14a C13a S11a N10a -61.7(5) . . . . ?
C14a C13a S11a O12a -169.5(5) . . . . ?
Cl27b C4b C5b C6b 179.1(9) . . . . ?
Cl27b C4b C3b C2b -179.6(10) . . . . ?
C5b C4b C3b C2b -0.3(7) . . . . ?
C3b C4b C5b C6b -0.2(7) . . . . ?
C18a C17a C25a C24a 179.6(10) . . . . ?
C18a C17a C25a C26a -1.1(6) . . . . ?
C25a C17a C18a C19a -0.1(6) . . . . ?
C25a C17a C9a N10a -98.0(7) . . . . ?
C25a C17a C9a C2a 80.7(7) . . . . ?
C9a C17a C25a C24a -1.8(6) . . . . ?
C9a C17a C25a C26a 177.5(8) . . . . ?
C18a C17a C9a N10a 80.6(7) . . . . ?
C18a C17a C9a C2a -100.7(7) . . . . ?
C9a C17a C18a C19a -178.7(9) . . . . ?
S11b N10b C9b C17b -4.1(5) . . . . ?
S11b N10b C9b C2b 176.6(9) . . . . ?
C9b N10b S11b O12b -109.2(6) . . . . ?
C9b N10b S11b C13b 141.9(6) . . . . ?
C3a C2a C9a N10a -170.0(9) . . . . ?
C3a C2a C9a C17a 11.3(5) . . . . ?
C9a C2a C3a C4a 179.2(9) . . . . ?
C3a C2a C1a N7a 178.6(9) . . . . ?
C3a C2a C1a C6a -3.9(6) . . . . ?
C1a C2a C3a C4a 0.1(6) . . . . ?
C1a C2a C9a N10a 9.0(6) . . . . ?
C1a C2a C9a C17a -169.7(8) . . . . ?
C9a C2a C1a N7a -0.4(6) . . . . ?
C9a C2a C1a C6a 177.1(9) . . . . ?
C8a N7a C1a C2a -176.5(9) . . . . ?
C8a N7a C1a C6a 6.1(6) . . . . ?
C19a C18a C17a C25a -0.1(6) . . . . ?
C19a C18a C17a C9a -178.7(9) . . . . ?
C17a C18a C19a C20a 2.2(7) . . . . ?
C23a C24a C25a C17a -178.5(10) . . . . ?
C23a C24a C25a C26a 2.2(7) . . . . ?
C25a C24a C23a C22a -2.4(7) . . . . ?
C5a C6a C1a C2a 4.6(6) . . . . ?
C5a C6a C1a N7a -177.9(10) . . . . ?
C1a C6a C5a C4a -1.5(6) . . . . ?
C26b C25b C17b C9b -176.2(10) . . . . ?
C17b C25b C26b C20b -2.3(6) . . . . ?
C26b C25b C17b C18b 3.2(6) . . . . ?
C17b C25b C26b C21b 179.2(10) . . . . ?
C24b C25b C17b C9b 3.8(7) . . . . ?
C24b C25b C17b C18b -176.8(11) . . . . ?
C17b C25b C24b C23b 179.9(12) . . . . ?
C24b C25b C26b C20b 177.7(10) . . . . ?
C26b C25b C24b C23b -0.1(8) . . . . ?
C24b C25b C26b C21b -0.9(7) . . . . ?
C6b C5b C4b Cl27b 179.1(9) . . . . ?
C4b C5b C6b C1b 1.0(6) . . . . ?
C6b C5b C4b C3b -0.2(7) . . . . ?
C6a C5a C4a Cl27a 178.9(9) . . . . ?
C6a C5a C4a C3a -2.6(6) . . . . ?
C4a C5a C6a C1a -1.5(6) . . . . ?
C17a C9a N10a S11a -2.5(4) . . . . ?
N10a C9a C17a C25a -98.0(7) . . . . ?
N10a C9a C17a C18a 80.6(7) . . . . ?
C2a C9a N10a S11a 178.8(7) . . . . ?
N10a C9a C2a C3a -170.0(9) . . . . ?
N10a C9a C2a C1a 9.0(6) . . . . ?
C2a C9a C17a C25a 80.7(7) . . . . ?
C17a C9a C2a C3a 11.3(5) . . . . ?
C2a C9a C17a C18a -100.7(7) . . . . ?
C17a C9a C2a C1a -169.7(8) . . . . ?
N7a C1a C2a C3a 178.6(9) . . . . ?
N7a C1a C2a C9a -0.4(6) . . . . ?
C2a C1a N7a C8a -176.5(9) . . . . ?
C6a C1a C2a C3a -3.9(6) . . . . ?
C2a C1a C6a C5a 4.6(6) . . . . ?
C6a C1a C2a C9a 177.1(9) . . . . ?
N7a C1a C6a C5a -177.9(10) . . . . ?
C6a C1a N7a C8a 6.1(6) . . . . ?
C17b C9b N10b S11b -4.1(5) . . . . ?
N10b C9b C17b C25b 83.9(8) . . . . ?
N10b C9b C17b C18b -95.5(9) . . . . ?
C2b C9b N10b S11b 176.6(9) . . . . ?
N10b C9b C2b C1b 7.7(7) . . . . ?
N10b C9b C2b C3b -172.5(10) . . . . ?
C2b C9b C17b C25b -96.8(8) . . . . ?
C17b C9b C2b C1b -171.5(10) . . . . ?
C2b C9b C17b C18b 83.8(8) . . . . ?
C17b C9b C2b C3b 8.2(6) . . . . ?
C19b C20b C26b C25b 0.6(6) . . . . ?
C26b C20b C19b C18b 0.3(6) . . . . ?
C19b C20b C26b C21b 179.1(10) . . . . ?
C25b C17b C9b N10b 83.9(8) . . . . ?
C25b C17b C9b C2b -96.8(8) . . . . ?
C9b C17b C25b C26b -176.2(10) . . . . ?
C9b C17b C25b C24b 3.8(7) . . . . ?
C18b C17b C25b C26b 3.2(6) . . . . ?
C25b C17b C18b C19b -2.4(6) . . . . ?
C18b C17b C25b C24b -176.8(11) . . . . ?
C18b C17b C9b N10b -95.5(9) . . . . ?
C18b C17b C9b C2b 83.8(8) . . . . ?
C9b C17b C18b C19b 177.0(10) . . . . ?
C1b C2b C9b N10b 7.7(7) . . . . ?
C1b C2b C9b C17b -171.5(10) . . . . ?
C9b C2b C1b C6b -179.7(10) . . . . ?
C9b C2b C1b N7b 0.3(7) . . . . ?
C9b C2b C3b C4b -179.7(10) . . . . ?
C3b C2b C9b N10b -172.5(10) . . . . ?
C3b C2b C9b C17b 8.2(6) . . . . ?
C1b C2b C3b C4b 0.1(6) . . . . ?
C3b C2b C1b C6b 0.6(6) . . . . ?
C3b C2b C1b N7b -179.4(10) . . . . ?
C21a C26a C25a C17a 179.9(9) . . . . ?
C21a C26a C25a C24a -0.8(6) . . . . ?
C25a C26a C21a C22a -0.4(7) . . . . ?
C20a C26a C25a C17a 0.5(6) . . . . ?
C20a C26a C25a C24a 179.8(9) . . . . ?
C25a C26a C20a C19a 1.5(7) . . . . ?
C21a C26a C20a C19a -177.9(11) . . . . ?
C20a C26a C21a C22a 179.0(11) . . . . ?
C1b C6b C5b C4b 1.0(6) . . . . ?
C5b C6b C1b C2b -1.2(6) . . . . ?
C5b C6b C1b N7b 178.9(10) . . . . ?
C8b N7b C1b C2b 174.8(11) . . . . ?
C8b N7b C1b C6b -5.2(7) . . . . ?
C2b C1b C6b C5b -1.2(6) . . . . ?
C6b C1b C2b C9b -179.7(10) . . . . ?
C6b C1b C2b C3b 0.6(6) . . . . ?
N7b C1b C2b C9b 0.3(7) . . . . ?
N7b C1b C2b C3b -179.4(10) . . . . ?
C2b C1b N7b C8b 174.8(11) . . . . ?
N7b C1b C6b C5b 178.9(10) . . . . ?
C6b C1b N7b C8b -5.2(7) . . . . ?
C19b C18b C17b C25b -2.4(6) . . . . ?
C19b C18b C17b C9b 177.0(10) . . . . ?
C17b C18b C19b C20b 0.6(7) . . . . ?
C22a C21a C26a C25a -0.4(7) . . . . ?
C26a C21a C22a C23a 0.3(7) . . . . ?
C22a C21a C26a C20a 179.0(11) . . . . ?
C22a C23a C24a C25a -2.4(7) . . . . ?
C24a C23a C22a C21a 1.1(8) . . . . ?
C19a C20a C26a C25a 1.5(7) . . . . ?
C26a C20a C19a C18a -2.9(7) . . . . ?
C19a C20a C26a C21a -177.9(11) . . . . ?
C22b C23b C24b C25b 1.7(8) . . . . ?
C24b C23b C22b C21b -2.5(9) . . . . ?
C23b C22b C21b C26b 1.5(8) . . . . ?
C21b C22b C23b C24b -2.5(9) . . . . ?
C20b C26b C25b C17b -2.3(6) . . . . ?
C25b C26b C20b C19b 0.6(6) . . . . ?
C20b C26b C25b C24b 177.7(10) . . . . ?
C21b C26b C25b C17b 179.2(10) . . . . ?
C25b C26b C21b C22b 0.1(7) . . . . ?
C21b C26b C25b C24b -0.9(7) . . . . ?
C20b C26b C21b C22b -178.4(11) . . . . ?
C21b C26b C20b C19b 179.1(10) . . . . ?
C20b C19b C18b C17b 0.6(7) . . . . ?
C18b C19b C20b C26b 0.3(6) . . . . ?
C15b C13b S11b N10b 174.8(6) . . . . ?
C15b C13b S11b O12b 66.6(6) . . . . ?
C14b C13b S11b N10b -68.9(7) . . . . ?
C14b C13b S11b O12b -177.1(7) . . . . ?
C16b C13b S11b N10b 55.9(7) . . . . ?
C16b C13b S11b O12b -52.3(7) . . . . ?
C22b C21b C26b C25b 0.1(7) . . . . ?
C22b C21b C26b C20b -178.4(11) . . . . ?
C26b C21b C22b C23b 1.5(8) . . . . ?
C20a C19a C18a C17a 2.2(7) . . . . ?
C18a C19a C20a C26a -2.9(7) . . . . ?
C2b C3b C4b Cl27b -179.6(10) . . . . ?
C2b C3b C4b C5b -0.3(7) . . . . ?
C4b C3b C2b C9b -179.7(10) . . . . ?
C4b C3b C2b C1b 0.1(6) . . . . ?
C23b C24b C25b C17b 179.9(12) . . . . ?
C25b C24b C23b C22b 1.7(8) . . . . ?
C23b C24b C25b C26b -0.1(8) . . . . ?
Cl27a C4a C3a C2a -178.2(9) . . . . ?
Cl27a C4a C5a C6a 178.9(9) . . . . ?
C5a C4a C3a C2a 3.2(6) . . . . ?
C3a C4a C5a C6a -2.6(6) . . . . ?
C21a C22a C23a C24a 1.1(8) . . . . ?
C23a C22a C21a C26a 0.3(7) . . . . ?
